data_7031105
loop_
_publ_author_name
'Crespo, Olga'
'Gimeno, M Concepci\'on'
'Laguna, Antonio'
'Marriott, Rosie'
'S\'aez-Rocher, Jos\'e M'
'Villacampa, M. Dolores'

_publ_section_title
;
 A comparative study of structural patterns and luminescent properties of
 silver-DAFO complexes with carborane- versus
 &quot;classical&quot;-diphosphanes.
;
_journal_issue 32
_journal_name_full 'Dalton transactions (Cambridge, England : 2003)'
_journal_page_first 12214
_journal_page_last 12220
_journal_paper_doi 10.1039/c4dt00797b
_journal_volume 43
_journal_year 2014
_chemical_formula_sum 'C27 H46 Ag B10 Cl2 F3 N2 O4 P2 S'
_chemical_formula_weight 900.53
_chemical_name_systematic
; 
 ? 
;
_space_group_IT_number 2
_symmetry_cell_setting triclinic
_symmetry_space_group_name_Hall '-P 1'
_symmetry_space_group_name_H-M 'P -1'
_atom_sites_solution_hydrogens geom
_atom_sites_solution_primary direct
_atom_sites_solution_secondary difmap
_audit_creation_method SHELXL-97
_cell_angle_alpha 73.23(3)
_cell_angle_beta 80.37(3)
_cell_angle_gamma 78.91(3)
_cell_formula_units_Z 2
_cell_length_a 10.550(2)
_cell_length_b 11.130(2)
_cell_length_c 18.140(4)
_cell_measurement_reflns_used 9979
_cell_measurement_temperature 100(2)
_cell_measurement_theta_max 56.452
_cell_measurement_theta_min 4.352
_cell_volume 1987.1(8)
_computing_cell_refinement 'SAINT+ 6.02 (Bruker AXS, 1999)'
_computing_data_collection 'SMART v. 5.611 (Bruker AXS, 2000)'
_computing_data_reduction 'SAINT+ 6.02 (Bruker AXS, 1999)'
_computing_molecular_graphics 'XP, SHELXTL v. 6.10 (Bruker, 2000)'
_computing_publication_material 'XCIF, SHELXTL v.'
_computing_structure_refinement 'SHELXL-97 (Sheldrick, 1997)'
_computing_structure_solution 'SHELXS-97 (Sheldrick, 1990)'
_diffrn_ambient_temperature 100(2)
_diffrn_detector_area_resol_mean 8.26
_diffrn_measured_fraction_theta_full 0.998
_diffrn_measured_fraction_theta_max 0.998
_diffrn_measurement_device_type 'Bruker SMART APEX CCD system'
_diffrn_measurement_method '\w rotations with narrow frames'
_diffrn_radiation_monochromator graphite
_diffrn_radiation_source 'fine-focus sealed tube'
_diffrn_radiation_type MoK\a
_diffrn_radiation_wavelength 0.71073
_diffrn_reflns_av_R_equivalents 0.0246
_diffrn_reflns_av_sigmaI/netI 0.0235
_diffrn_reflns_limit_h_max 13
_diffrn_reflns_limit_h_min -13
_diffrn_reflns_limit_k_max 13
_diffrn_reflns_limit_k_min -13
_diffrn_reflns_limit_l_max 22
_diffrn_reflns_limit_l_min -22
_diffrn_reflns_number 27004
_diffrn_reflns_theta_full 26.00
_diffrn_reflns_theta_max 26.00
_diffrn_reflns_theta_min 1.93
_exptl_absorpt_coefficient_mu 0.825
_exptl_absorpt_correction_T_max 0.9522
_exptl_absorpt_correction_T_min 0.8524
_exptl_absorpt_correction_type multi-scan
_exptl_absorpt_process_details
;
SADABS; Area-Detector Absorption Correction. Bruker-AXS
within SAINT+ package, v. 6.02 (1999).
;
_exptl_crystal_colour 'Pale yellow'
_exptl_crystal_density_diffrn 1.505
_exptl_crystal_density_method 'not measured'
_exptl_crystal_description 'Irregular prism'
_exptl_crystal_F_000 916
_exptl_crystal_size_max 0.20
_exptl_crystal_size_mid 0.16
_exptl_crystal_size_min 0.06
_refine_diff_density_max 0.584
_refine_diff_density_min -0.291
_refine_diff_density_rms 0.056
_refine_ls_extinction_method none
_refine_ls_goodness_of_fit_ref 1.036
_refine_ls_hydrogen_treatment riding
_refine_ls_matrix_type full
_refine_ls_number_parameters 477
_refine_ls_number_reflns 7782
_refine_ls_number_restraints 0
_refine_ls_restrained_S_all 1.036
_refine_ls_R_factor_all 0.0273
_refine_ls_R_factor_gt 0.0239
_refine_ls_shift/su_max 0.001
_refine_ls_shift/su_mean 0.000
_refine_ls_structure_factor_coef Fsqd
_refine_ls_weighting_details 'calc w=1/[\s^2^(Fo^2^)+(0.0259P)^2^+1.2897P] where P=(Fo^2^+2Fc^2^)/3'
_refine_ls_weighting_scheme calc
_refine_ls_wR_factor_gt 0.0562
_refine_ls_wR_factor_ref 0.0580
_reflns_number_gt 7135
_reflns_number_total 7782
_reflns_threshold_expression >2sigma(I)
_cod_data_source_file c4dt00797b1.cif
_cod_data_source_block lola52as
_cod_depositor_comments
;
The following automatic conversions were performed:

'_symmetry_cell_setting' value 'Triclinic' changed to 'triclinic'
according to
/usr/data/users/saulius/crontab/automatic-downloads/rss-feeds/RSC/lib/dictionaries/cif_core.dic
dictionary named 'cif_core.dic' version 2.4.2 from 2011-04-26.

Automatic conversion script
Id: cif_fix_values 2281 2013-09-26 08:29:07Z andrius 

 Adding full bibliography for 7031104--7031106.cif.
;
_cod_original_cell_volume 1987.1(7)
_cod_original_sg_symbol_H-M P-1
_cod_database_code 7031105

loop_
_symmetry_equiv_pos_as_xyz
'x, y, z'
'-x, -y, -z'

loop_
_atom_site_label
_atom_site_type_symbol
_atom_site_fract_x
_atom_site_fract_y
_atom_site_fract_z
_atom_site_U_iso_or_equiv
_atom_site_adp_type
_atom_site_occupancy
_atom_site_symmetry_multiplicity
_atom_site_calc_flag
_atom_site_refinement_flags
Ag1 Ag 0.169540(13) 0.429475(13) 0.243182(8) 0.01568(5) Uani 1 1 d .
B3 B 0.1279(2) 0.3763(2) 0.47452(12) 0.0156(4) Uani 1 1 d .
H113 H 0.0682 0.4690 0.4535 0.019 Uiso 1 1 calc R
B4 B 0.0576(2) 0.2369(2) 0.52505(12) 0.0178(4) Uani 1 1 d .
H114 H -0.0481 0.2389 0.5403 0.021 Uiso 1 1 calc R
B5 B 0.1607(2) 0.1093(2) 0.49503(12) 0.0179(4) Uani 1 1 d .
H115 H 0.1234 0.0264 0.4903 0.021 Uiso 1 1 calc R
B6 B 0.2901(2) 0.1760(2) 0.42771(13) 0.0170(4) Uani 1 1 d .
H116 H 0.3341 0.1400 0.3773 0.020 Uiso 1 1 calc R
B7 B 0.3830(2) 0.2350(2) 0.48019(13) 0.0184(4) Uani 1 1 d .
H117 H 0.4888 0.2332 0.4659 0.022 Uiso 1 1 calc R
B8 B 0.2795(2) 0.3617(2) 0.51038(12) 0.0176(4) Uani 1 1 d .
H118 H 0.3165 0.4440 0.5162 0.021 Uiso 1 1 calc R
B9 B 0.1465(2) 0.3015(2) 0.57442(12) 0.0191(4) Uani 1 1 d .
H119 H 0.0979 0.3453 0.6210 0.023 Uiso 1 1 calc R
B10 B 0.1702(2) 0.1345(2) 0.58621(13) 0.0213(5) Uani 1 1 d .
H120 H 0.1384 0.0683 0.6412 0.026 Uiso 1 1 calc R
B11 B 0.3153(2) 0.0937(2) 0.52578(13) 0.0206(5) Uani 1 1 d .
H111 H 0.3775 0.0008 0.5405 0.025 Uiso 1 1 calc R
B12 B 0.3066(2) 0.2108(2) 0.57742(13) 0.0210(5) Uani 1 1 d .
H112 H 0.3623 0.1937 0.6265 0.025 Uiso 1 1 calc R
C1 C 0.13278(17) 0.25450(17) 0.43338(10) 0.0142(4) Uani 1 1 d .
C2 C 0.27413(17) 0.33451(17) 0.42373(10) 0.0139(4) Uani 1 1 d .
C11 C -0.01491(18) 0.68419(18) 0.13110(11) 0.0193(4) Uani 1 1 d .
H11 H -0.0546 0.7106 0.1748 0.023 Uiso 1 1 calc R
C12 C -0.04985(19) 0.75617(18) 0.05927(12) 0.0219(4) Uani 1 1 d .
H12 H -0.1115 0.8290 0.0559 0.026 Uiso 1 1 calc R
C13 C 0.00624(19) 0.72068(19) -0.00771(11) 0.0216(4) Uani 1 1 d .
H13 H -0.0153 0.7685 -0.0564 0.026 Uiso 1 1 calc R
C14 C 0.09538(18) 0.61101(18) 0.00169(11) 0.0184(4) Uani 1 1 d .
C15 C 0.17273(18) 0.53911(18) -0.05402(11) 0.0198(4) Uani 1 1 d .
C16 C 0.24921(18) 0.42506(18) -0.00472(11) 0.0181(4) Uani 1 1 d .
C17 C 0.33183(18) 0.32116(18) -0.02077(11) 0.0197(4) Uani 1 1 d .
H17 H 0.3540 0.3129 -0.0711 0.024 Uiso 1 1 calc R
C18 C 0.38022(18) 0.22951(18) 0.04237(11) 0.0200(4) Uani 1 1 d .
H18 H 0.4365 0.1577 0.0347 0.024 Uiso 1 1 calc R
C19 C 0.34526(18) 0.24441(18) 0.11650(11) 0.0187(4) Uani 1 1 d .
H19 H 0.3796 0.1812 0.1573 0.022 Uiso 1 1 calc R
C20 C 0.21919(17) 0.43121(17) 0.07199(11) 0.0157(4) Uani 1 1 d .
C21 C 0.12456(17) 0.54538(17) 0.07584(10) 0.0152(4) Uani 1 1 d .
C31 C 0.02504(18) 0.14145(17) 0.33030(11) 0.0181(4) Uani 1 1 d .
H31 H -0.0248 0.0922 0.3757 0.022 Uiso 1 1 calc R
C32 C -0.0522(2) 0.1796(2) 0.26026(12) 0.0240(4) Uani 1 1 d .
H32A H -0.0046 0.2306 0.2164 0.036 Uiso 1 1 calc R
H32B H -0.1351 0.2275 0.2724 0.036 Uiso 1 1 calc R
H32C H -0.0651 0.1047 0.2482 0.036 Uiso 1 1 calc R
C33 C 0.1537(2) 0.06073(19) 0.31090(13) 0.0267(5) Uani 1 1 d .
H33A H 0.1376 -0.0041 0.2899 0.040 Uiso 1 1 calc R
H33B H 0.1951 0.0219 0.3571 0.040 Uiso 1 1 calc R
H33C H 0.2094 0.1136 0.2734 0.040 Uiso 1 1 calc R
C41 C -0.12175(17) 0.36565(18) 0.38161(10) 0.0166(4) Uani 1 1 d .
H41 H -0.1099 0.4080 0.4199 0.020 Uiso 1 1 calc R
C42 C -0.17750(18) 0.47030(18) 0.31429(11) 0.0199(4) Uani 1 1 d .
H42A H -0.1927 0.4330 0.2756 0.030 Uiso 1 1 calc R
H42B H -0.1167 0.5288 0.2919 0.030 Uiso 1 1 calc R
H42C H -0.2580 0.5146 0.3332 0.030 Uiso 1 1 calc R
C43 C -0.21824(18) 0.2735(2) 0.42229(12) 0.0227(4) Uani 1 1 d .
H43A H -0.2949 0.3183 0.4448 0.034 Uiso 1 1 calc R
H43B H -0.1788 0.2069 0.4624 0.034 Uiso 1 1 calc R
H43C H -0.2414 0.2373 0.3852 0.034 Uiso 1 1 calc R
C51 C 0.48937(17) 0.41069(18) 0.29693(11) 0.0178(4) Uani 1 1 d .
H51 H 0.5404 0.4184 0.3353 0.021 Uiso 1 1 calc R
C52 C 0.51676(19) 0.5110(2) 0.22042(11) 0.0239(4) Uani 1 1 d .
H52A H 0.6077 0.4981 0.2019 0.036 Uiso 1 1 calc R
H52B H 0.4927 0.5942 0.2288 0.036 Uiso 1 1 calc R
H52C H 0.4670 0.5036 0.1826 0.036 Uiso 1 1 calc R
C53 C 0.52881(19) 0.27904(19) 0.28332(12) 0.0230(4) Uani 1 1 d .
H53A H 0.4696 0.2661 0.2525 0.035 Uiso 1 1 calc R
H53B H 0.5263 0.2159 0.3323 0.035 Uiso 1 1 calc R
H53C H 0.6154 0.2721 0.2566 0.035 Uiso 1 1 calc R
C61 C 0.29500(19) 0.60240(17) 0.35597(11) 0.0196(4) Uani 1 1 d .
H61 H 0.2302 0.5956 0.4019 0.024 Uiso 1 1 calc R
C62 C 0.2361(2) 0.71088(19) 0.29204(13) 0.0309(5) Uani 1 1 d .
H62A H 0.2216 0.7887 0.3073 0.046 Uiso 1 1 calc R
H62B H 0.1549 0.6931 0.2837 0.046 Uiso 1 1 calc R
H62C H 0.2949 0.7190 0.2450 0.046 Uiso 1 1 calc R
C63 C 0.4166(2) 0.6334(2) 0.37822(13) 0.0284(5) Uani 1 1 d .
H63A H 0.4778 0.6547 0.3327 0.043 Uiso 1 1 calc R
H63B H 0.4555 0.5608 0.4152 0.043 Uiso 1 1 calc R
H63C H 0.3926 0.7040 0.4007 0.043 Uiso 1 1 calc R
C100 C 0.30233(19) -0.0178(2) 0.82570(13) 0.0253(4) Uani 1 1 d .
C101 C 0.2876(2) 0.9189(2) 0.08318(13) 0.0270(5) Uani 1 1 d .
H10A H 0.3422 0.9233 0.1201 0.032 Uiso 1 1 calc R
H10B H 0.3119 0.9773 0.0338 0.032 Uiso 1 1 calc R
Cl1 Cl 0.12283(5) 0.96515(5) 0.11580(4) 0.03404(13) Uani 1 1 d .
Cl2 Cl 0.31433(5) 0.76285(5) 0.07237(3) 0.03119(12) Uani 1 1 d .
F1 F 0.18097(13) 0.00477(15) 0.85914(11) 0.0578(5) Uani 1 1 d .
F2 F 0.35051(13) -0.13576(11) 0.86173(7) 0.0332(3) Uani 1 1 d .
F3 F 0.29711(15) -0.01654(13) 0.75307(8) 0.0438(4) Uani 1 1 d .
N1 N 0.07386(14) 0.57763(14) 0.14081(9) 0.0157(3) Uani 1 1 d .
N2 N 0.26386(15) 0.34571(14) 0.13323(9) 0.0164(3) Uani 1 1 d .
O1 O 0.17119(15) 0.56661(14) -0.12328(8) 0.0285(3) Uani 1 1 d .
O2 O 0.52321(14) 0.05998(15) 0.79103(9) 0.0312(3) Uani 1 1 d .
O3 O 0.32931(17) 0.21717(14) 0.79531(10) 0.0384(4) Uani 1 1 d .
O4 O 0.39997(15) 0.07322(15) 0.91403(8) 0.0316(3) Uani 1 1 d .
P1 P 0.04356(4) 0.29273(4) 0.34738(3) 0.01315(10) Uani 1 1 d .
P2 P 0.31443(4) 0.44996(4) 0.32888(3) 0.01331(10) Uani 1 1 d .
S1 S 0.39968(5) 0.09700(5) 0.83155(3) 0.02103(10) Uani 1 1 d .

loop_
_atom_site_aniso_label
_atom_site_aniso_U_11
_atom_site_aniso_U_22
_atom_site_aniso_U_33
_atom_site_aniso_U_23
_atom_site_aniso_U_13
_atom_site_aniso_U_12
Ag1 0.01578(7) 0.01842(8) 0.01231(7) -0.00202(5) -0.00264(5) -0.00368(5)
B3 0.0149(10) 0.0191(11) 0.0143(10) -0.0051(8) -0.0010(8) -0.0054(8)
B4 0.0181(10) 0.0213(11) 0.0128(10) -0.0018(8) -0.0005(8) -0.0055(8)
B5 0.0177(10) 0.0152(10) 0.0185(11) 0.0016(8) -0.0045(8) -0.0042(8)
B6 0.0139(10) 0.0140(10) 0.0221(11) -0.0029(8) -0.0039(8) -0.0014(8)
B7 0.0167(10) 0.0180(11) 0.0199(11) -0.0013(9) -0.0075(8) -0.0028(8)
B8 0.0185(10) 0.0218(11) 0.0140(10) -0.0039(8) -0.0033(8) -0.0069(8)
B9 0.0202(11) 0.0250(12) 0.0133(10) -0.0035(9) -0.0020(8) -0.0084(9)
B10 0.0232(11) 0.0243(12) 0.0162(11) 0.0011(9) -0.0064(9) -0.0097(9)
B11 0.0194(11) 0.0189(11) 0.0226(11) 0.0004(9) -0.0092(9) -0.0039(9)
B12 0.0221(11) 0.0235(12) 0.0172(11) 0.0007(9) -0.0067(9) -0.0086(9)
C1 0.0138(9) 0.0137(9) 0.0153(9) -0.0026(7) -0.0025(7) -0.0037(7)
C2 0.0128(8) 0.0145(9) 0.0146(9) -0.0031(7) -0.0026(7) -0.0033(7)
C11 0.0191(9) 0.0179(10) 0.0216(10) -0.0077(8) -0.0016(8) -0.0017(7)
C12 0.0227(10) 0.0158(10) 0.0254(11) -0.0048(8) -0.0071(8) 0.0038(8)
C13 0.0247(10) 0.0199(10) 0.0178(10) -0.0012(8) -0.0070(8) 0.0006(8)
C14 0.0198(9) 0.0186(10) 0.0165(9) -0.0038(8) -0.0038(7) -0.0024(8)
C15 0.0201(10) 0.0209(10) 0.0173(10) -0.0038(8) -0.0024(7) -0.0025(8)
C16 0.0177(9) 0.0211(10) 0.0152(9) -0.0041(8) -0.0014(7) -0.0040(8)
C17 0.0188(9) 0.0224(10) 0.0182(10) -0.0079(8) 0.0019(7) -0.0036(8)
C18 0.0167(9) 0.0182(10) 0.0253(10) -0.0086(8) 0.0004(8) -0.0014(7)
C19 0.0162(9) 0.0171(10) 0.0213(10) -0.0037(8) -0.0037(7) 0.0000(7)
C20 0.0139(9) 0.0164(9) 0.0172(9) -0.0050(7) -0.0011(7) -0.0034(7)
C21 0.0146(9) 0.0148(9) 0.0162(9) -0.0034(7) -0.0024(7) -0.0025(7)
C31 0.0234(10) 0.0146(9) 0.0180(9) -0.0040(7) -0.0046(8) -0.0059(7)
C32 0.0299(11) 0.0248(11) 0.0220(10) -0.0082(8) -0.0072(8) -0.0088(9)
C33 0.0337(12) 0.0199(10) 0.0304(12) -0.0126(9) -0.0090(9) 0.0005(9)
C41 0.0132(9) 0.0212(10) 0.0158(9) -0.0055(8) -0.0020(7) -0.0022(7)
C42 0.0157(9) 0.0233(10) 0.0199(10) -0.0049(8) -0.0057(7) 0.0003(8)
C43 0.0165(9) 0.0285(11) 0.0223(10) -0.0036(8) -0.0011(8) -0.0071(8)
C51 0.0128(9) 0.0235(10) 0.0167(9) -0.0040(8) -0.0020(7) -0.0035(7)
C52 0.0186(10) 0.0311(11) 0.0188(10) -0.0015(9) 0.0014(8) -0.0070(8)
C53 0.0170(9) 0.0269(11) 0.0253(11) -0.0100(9) -0.0012(8) -0.0001(8)
C61 0.0259(10) 0.0138(9) 0.0194(10) -0.0050(8) -0.0002(8) -0.0048(8)
C62 0.0446(13) 0.0145(10) 0.0298(12) -0.0020(9) -0.0053(10) -0.0005(9)
C63 0.0357(12) 0.0292(12) 0.0264(11) -0.0101(9) -0.0005(9) -0.0178(10)
C100 0.0197(10) 0.0268(11) 0.0325(12) -0.0137(9) -0.0058(9) 0.0005(8)
C101 0.0230(10) 0.0252(11) 0.0315(12) -0.0031(9) -0.0033(9) -0.0074(9)
Cl1 0.0260(3) 0.0272(3) 0.0454(3) -0.0076(2) -0.0038(2) 0.0007(2)
Cl2 0.0253(3) 0.0294(3) 0.0369(3) -0.0091(2) 0.0037(2) -0.0055(2)
F1 0.0199(7) 0.0589(10) 0.1083(14) -0.0507(10) 0.0103(8) -0.0103(7)
F2 0.0430(8) 0.0229(7) 0.0347(7) -0.0062(5) -0.0078(6) -0.0071(6)
F3 0.0630(10) 0.0395(8) 0.0382(8) -0.0104(6) -0.0290(7) -0.0099(7)
N1 0.0160(8) 0.0145(8) 0.0166(8) -0.0041(6) -0.0022(6) -0.0019(6)
N2 0.0161(8) 0.0165(8) 0.0164(8) -0.0042(6) -0.0031(6) -0.0010(6)
O1 0.0341(8) 0.0325(8) 0.0153(7) -0.0053(6) -0.0044(6) 0.0032(7)
O2 0.0235(8) 0.0395(9) 0.0322(9) -0.0125(7) 0.0012(6) -0.0076(7)
O3 0.0451(10) 0.0221(8) 0.0466(10) -0.0061(7) -0.0148(8) 0.0019(7)
O4 0.0430(9) 0.0350(9) 0.0215(8) -0.0115(7) -0.0022(7) -0.0125(7)
P1 0.0133(2) 0.0136(2) 0.0131(2) -0.00304(18) -0.00307(17) -0.00282(17)
P2 0.0125(2) 0.0136(2) 0.0136(2) -0.00282(18) -0.00128(17) -0.00269(17)
S1 0.0217(2) 0.0215(3) 0.0215(2) -0.0076(2) -0.00345(19) -0.00334(19)

loop_
_atom_type_symbol
_atom_type_description
_atom_type_scat_dispersion_real
_atom_type_scat_dispersion_imag
_atom_type_scat_source
C C 0.0033 0.0016 'International Tables Vol C Tables 4.2.6.8 and 6.1.1.4'
H H 0.0000 0.0000 'International Tables Vol C Tables 4.2.6.8 and 6.1.1.4'
B B 0.0013 0.0007 'International Tables Vol C Tables 4.2.6.8 and 6.1.1.4'
N N 0.0061 0.0033 'International Tables Vol C Tables 4.2.6.8 and 6.1.1.4'
O O 0.0106 0.0060 'International Tables Vol C Tables 4.2.6.8 and 6.1.1.4'
F F 0.0171 0.0103 'International Tables Vol C Tables 4.2.6.8 and 6.1.1.4'
S S 0.1246 0.1234 'International Tables Vol C Tables 4.2.6.8 and 6.1.1.4'
Ag Ag -0.8971 1.1015 'International Tables Vol C Tables 4.2.6.8 and 6.1.1.4'
P P 0.1023 0.0942 'International Tables Vol C Tables 4.2.6.8 and 6.1.1.4'
Cl Cl 0.1484 0.1585 'International Tables Vol C Tables 4.2.6.8 and 6.1.1.4'

loop_
_geom_angle_atom_site_label_1
_geom_angle_atom_site_label_2
_geom_angle_atom_site_label_3
_geom_angle
N1 Ag1 N2 77.34(6)
N1 Ag1 P1 121.93(4)
N2 Ag1 P1 116.11(4)
N1 Ag1 P2 131.21(4)
N2 Ag1 P2 118.51(4)
P1 Ag1 P2 93.54(3)
C2 B3 C1 64.85(11)
C2 B3 B4 109.50(15)
C1 B3 B4 57.77(11)
C2 B3 B8 57.89(11)
C1 B3 B8 109.35(15)
B4 B3 B8 107.53(15)
C2 B3 B9 105.68(15)
C1 B3 B9 105.36(15)
B4 B3 B9 59.12(12)
B8 B3 B9 59.32(12)
C1 B4 B9 107.47(15)
C1 B4 B10 106.05(15)
B9 B4 B10 60.56(12)
C1 B4 B5 58.02(12)
B9 B4 B5 108.56(15)
B10 B4 B5 60.17(12)
C1 B4 B3 59.00(11)
B9 B4 B3 60.52(12)
B10 B4 B3 107.67(15)
B5 B4 B3 106.06(15)
C1 B5 B11 107.24(15)
C1 B5 B4 58.52(11)
B11 B5 B4 108.27(15)
C1 B5 B10 106.14(15)
B11 B5 B10 60.62(13)
B4 B5 B10 59.77(13)
C1 B5 B6 59.30(11)
B11 B5 B6 60.21(12)
B4 B5 B6 106.73(15)
B10 B5 B6 107.82(15)
C2 B6 C1 64.55(11)
C2 B6 B11 105.00(15)
C1 B6 B11 104.84(15)
C2 B6 B5 108.65(15)
C1 B6 B5 57.17(11)
B11 B6 B5 59.32(12)
C2 B6 B7 57.29(11)
C1 B6 B7 108.64(14)
B11 B6 B7 59.41(12)
B5 B6 B7 107.46(15)
C2 B7 B8 58.69(11)
C2 B7 B11 107.07(15)
B8 B7 B11 108.07(16)
C2 B7 B12 106.41(15)
B8 B7 B12 59.83(13)
B11 B7 B12 60.55(13)
C2 B7 B6 59.17(11)
B8 B7 B6 106.66(14)
B11 B7 B6 60.12(12)
B12 B7 B6 107.85(15)
C2 B8 B9 107.36(14)
C2 B8 B7 58.20(11)
B9 B8 B7 108.83(16)
C2 B8 B12 106.43(15)
B9 B8 B12 60.88(13)
B7 B8 B12 60.35(13)
C2 B8 B3 58.92(11)
B9 B8 B3 60.40(12)
B7 B8 B3 106.25(14)
B12 B8 B3 108.04(15)
B4 B9 B8 109.30(15)
B4 B9 B10 59.88(12)
B8 B9 B10 107.47(16)
B4 B9 B3 60.35(12)
B8 B9 B3 60.28(12)
B10 B9 B3 107.00(15)
B4 B9 B12 107.86(15)
B8 B9 B12 59.58(12)
B10 B9 B12 59.35(13)
B3 B9 B12 106.93(15)
B4 B10 B12 108.65(16)
B4 B10 B5 60.06(12)
B12 B10 B5 108.53(16)
B4 B10 B9 59.55(12)
B12 B10 B9 60.66(13)
B5 B10 B9 107.67(15)
B4 B10 B11 107.66(15)
B12 B10 B11 60.43(13)
B5 B10 B11 59.56(12)
B9 B10 B11 108.07(16)
B5 B11 B7 109.24(15)
B5 B11 B6 60.47(12)
B7 B11 B6 60.47(12)
B5 B11 B10 59.82(12)
B7 B11 B10 107.51(16)
B6 B11 B10 107.40(15)
B5 B11 B12 107.76(16)
B7 B11 B12 59.84(12)
B6 B11 B12 107.58(15)
B10 B11 B12 59.20(13)
B10 B12 B8 107.96(15)
B10 B12 B7 108.26(15)
B8 B12 B7 59.82(12)
B10 B12 B11 60.37(13)
B8 B12 B11 107.32(15)
B7 B12 B11 59.61(13)
B10 B12 B9 59.99(12)
B8 B12 B9 59.54(12)
B7 B12 B9 107.34(15)
B11 B12 B9 107.51(15)
B5 C1 B4 63.46(12)
B5 C1 B3 113.73(14)
B4 C1 B3 63.23(12)
B5 C1 B6 63.54(12)
B4 C1 B6 113.98(15)
B3 C1 B6 108.27(14)
B5 C1 C2 108.26(13)
B4 C1 C2 108.07(13)
B3 C1 C2 57.57(10)
B6 C1 C2 57.71(10)
B5 C1 P1 124.70(13)
B4 C1 P1 123.21(12)
B3 C1 P1 116.28(12)
B6 C1 P1 118.26(12)
C2 C1 P1 117.43(11)
B7 C2 B8 63.11(12)
B7 C2 B3 113.57(15)
B8 C2 B3 63.20(12)
B7 C2 B6 63.54(12)
B8 C2 B6 113.60(15)
B3 C2 B6 108.30(14)
B7 C2 C1 108.18(13)
B8 C2 C1 107.81(13)
B3 C2 C1 57.58(10)
B6 C2 C1 57.74(10)
B7 C2 P2 125.58(13)
B8 C2 P2 123.04(13)
B3 C2 P2 115.29(12)
B6 C2 P2 119.12(12)
C1 C2 P2 117.28(11)
N1 C11 C12 123.22(18)
C11 C12 C13 120.66(18)
C14 C13 C12 116.57(18)
C13 C14 C21 118.70(17)
C13 C14 C15 133.11(17)
C21 C14 C15 108.18(16)
O1 C15 C16 127.65(18)
O1 C15 C14 127.03(18)
C16 C15 C14 105.30(15)
C17 C16 C20 118.94(18)
C17 C16 C15 133.19(17)
C20 C16 C15 107.77(16)
C16 C17 C18 116.36(17)
C19 C18 C17 120.47(18)
N2 C19 C18 123.86(18)
N2 C20 C16 126.07(17)
N2 C20 C21 124.30(16)
C16 C20 C21 109.57(16)
N1 C21 C14 126.15(17)
N1 C21 C20 124.67(17)
C14 C21 C20 109.17(16)
C33 C31 C32 108.49(16)
C33 C31 P1 113.91(14)
C32 C31 P1 105.27(13)
C43 C41 C42 111.61(15)
C43 C41 P1 116.06(13)
C42 C41 P1 109.39(13)
C53 C51 C52 109.16(16)
C53 C51 P2 114.26(13)
C52 C51 P2 105.42(13)
C62 C61 C63 111.47(17)
C62 C61 P2 109.45(14)
C63 C61 P2 116.22(14)
F3 C100 F2 106.81(16)
F3 C100 F1 108.10(18)
F2 C100 F1 106.65(19)
F3 C100 S1 111.95(16)
F2 C100 S1 111.77(14)
F1 C100 S1 111.29(14)
Cl1 C101 Cl2 111.25(12)
C21 N1 C11 114.69(16)
C21 N1 Ag1 108.13(12)
C11 N1 Ag1 137.18(13)
C20 N2 C19 114.29(16)
C20 N2 Ag1 105.33(11)
C19 N2 Ag1 140.37(13)
C31 P1 C1 107.96(9)
C31 P1 C41 106.67(9)
C1 P1 C41 103.31(8)
C31 P1 Ag1 115.65(7)
C1 P1 Ag1 105.53(6)
C41 P1 Ag1 116.72(7)
C51 P2 C61 106.18(9)
C51 P2 C2 108.10(9)
C61 P2 C2 102.78(9)
C51 P2 Ag1 114.55(6)
C61 P2 Ag1 118.86(7)
C2 P2 Ag1 105.32(6)
O3 S1 O2 115.98(11)
O3 S1 O4 114.63(10)
O2 S1 O4 114.24(10)
O3 S1 C100 104.02(10)
O2 S1 C100 102.96(9)
O4 S1 C100 102.59(10)

loop_
_geom_bond_atom_site_label_1
_geom_bond_atom_site_label_2
_geom_bond_distance
Ag1 N1 2.3252(18)
Ag1 N2 2.4269(17)
Ag1 P1 2.4358(11)
Ag1 P2 2.4370(8)
B3 C2 1.715(3)
B3 C1 1.715(3)
B3 B4 1.786(3)
B3 B8 1.787(3)
B3 B9 1.789(3)
B4 C1 1.692(3)
B4 B9 1.764(3)
B4 B10 1.770(3)
B4 B5 1.775(3)
B5 C1 1.683(3)
B5 B11 1.772(3)
B5 B10 1.777(3)
B5 B6 1.793(3)
B6 C2 1.722(3)
B6 C1 1.722(3)
B6 B11 1.788(3)
B6 B7 1.795(3)
B7 C2 1.687(3)
B7 B8 1.770(3)
B7 B11 1.776(3)
B7 B12 1.780(3)
B8 C2 1.696(3)
B8 B9 1.770(3)
B8 B12 1.770(3)
B9 B10 1.782(3)
B9 B12 1.794(3)
B10 B12 1.770(3)
B10 B11 1.791(3)
B11 B12 1.792(3)
C1 C2 1.839(2)
C1 P1 1.8588(19)
C2 P2 1.866(2)
C11 N1 1.350(2)
C11 C12 1.386(3)
C12 C13 1.389(3)
C13 C14 1.377(3)
C14 C21 1.387(3)
C14 C15 1.506(3)
C15 O1 1.206(2)
C15 C16 1.501(3)
C16 C17 1.380(3)
C16 C20 1.393(3)
C17 C18 1.391(3)
C18 C19 1.382(3)
C19 N2 1.356(2)
C20 N2 1.324(2)
C20 C21 1.468(3)
C21 N1 1.328(2)
C31 C33 1.525(3)
C31 C32 1.536(3)
C31 P1 1.8486(19)
C41 C43 1.532(3)
C41 C42 1.533(3)
C41 P1 1.8627(19)
C51 C53 1.523(3)
C51 C52 1.534(3)
C51 P2 1.8470(19)
C61 C62 1.527(3)
C61 C63 1.533(3)
C61 P2 1.8642(19)
C100 F3 1.324(2)
C100 F2 1.330(2)
C100 F1 1.332(2)
C100 S1 1.822(2)
C101 Cl1 1.767(2)
C101 Cl2 1.768(2)
O2 S1 1.4340(16)
O3 S1 1.4305(17)
O4 S1 1.4426(15)
